data_4109662
loop_
_publ_author_name
'Debabrata Maiti'
'Julia S. Woertink'
'Michael A. Vance'
'Ashley E. Milligan'
'Amy A. Narducci Sarjeant'
'Edward I. Solomon'
'Kenneth D. Karlin'

_publ_section_title
;
 Copper(I)/S8 Reversible Reactions Leading to an End-On Bound Dicopper(II)
 Disulfide Complex: Nucleophilic Reactivity and Analogies to
 Copper-Dioxygen Chemistry
;
_journal_name_full 'Journal of the American Chemical Society'
_journal_page_first 8882
_journal_page_last 8892
_journal_paper_doi 10.1021/ja071968z
_journal_volume 129
_journal_year 2007
_chemical_formula_moiety 'C20 H22 Cu N4 O, C24 B F20'
_chemical_formula_sum 'C44 H22 B Cu F20 N4 O'
_chemical_formula_weight 1077.01
_chemical_name_systematic
; 
 ? 
;
_space_group_IT_number 2
_symmetry_cell_setting triclinic
_symmetry_space_group_name_Hall '-P 1'
_symmetry_space_group_name_H-M 'P -1'
_atom_sites_solution_hydrogens geom
_atom_sites_solution_primary direct
_atom_sites_solution_secondary difmap
_audit_creation_date
;
'Thu Jan 04 11:18:40 2007'
;
_audit_creation_method SHELXL-97
_cell_angle_alpha 82.420(6)
_cell_angle_beta 76.793(9)
_cell_angle_gamma 81.588(12)
_cell_formula_units_Z 2
_cell_length_a 11.180(2)
_cell_length_b 12.7666(12)
_cell_length_c 14.9496(8)
_cell_measurement_reflns_used 13038
_cell_measurement_theta_max 27.9990
_cell_measurement_theta_min 3.8135
_cell_volume 2044.2(4)
_computing_cell_refinement 'Oxford Diffraction CrysAlis RED'
_computing_data_collection 'Oxford Diffraction CrysAlis CCD'
_computing_data_reduction 'Oxford Diffraction CrysAlis RED'
_computing_molecular_graphics 'Sheldrick, G.M. (2000). SHELXTL v6.10.'
_computing_publication_material 'Sheldrick, G.M. (2000). SHELXTL v6.10.'
_computing_structure_refinement 'Sheldrick, G.M. (2000). SHELXTL v6.10.'
_computing_structure_solution 'Sheldrick, G.M. (2000). SHELXTL v6.10.'
_diffrn_ambient_temperature 110
_diffrn_detector_area_resol_mean 15.9890
_diffrn_measured_fraction_theta_full 0.991
_diffrn_measured_fraction_theta_max 0.991
_diffrn_measurement_details 'see scan set'
_diffrn_measurement_device Kappa
_diffrn_measurement_device_type Xcalibur3
_diffrn_measurement_method ' omega scans'
_diffrn_orient_matrix_UB_11 0.0133927071
_diffrn_orient_matrix_UB_12 0.0098494125
_diffrn_orient_matrix_UB_13 -0.0488400579
_diffrn_orient_matrix_UB_21 -0.0611099756
_diffrn_orient_matrix_UB_22 0.0254087059
_diffrn_orient_matrix_UB_23 0.0015821882
_diffrn_orient_matrix_UB_31 0.0198633000
_diffrn_orient_matrix_UB_32 0.0493734386
_diffrn_orient_matrix_UB_33 0.0031891978
_diffrn_radiation_monochromator graphite
_diffrn_radiation_source 'Enhance (Mo) X-ray Source'
_diffrn_radiation_type 'Mo K\a'
_diffrn_radiation_wavelength 0.71073
_diffrn_reflns_av_R_equivalents 0.0316
_diffrn_reflns_av_sigmaI/netI 0.0381
_diffrn_reflns_limit_h_max 14
_diffrn_reflns_limit_h_min -14
_diffrn_reflns_limit_k_max 16
_diffrn_reflns_limit_k_min -16
_diffrn_reflns_limit_l_max 19
_diffrn_reflns_limit_l_min -19
_diffrn_reflns_number 25168
_diffrn_reflns_resolution_max 0.76
_diffrn_reflns_theta_full 27.88
_diffrn_reflns_theta_max 27.88
_diffrn_reflns_theta_min 3.83
_diffrn_source_current 40
_diffrn_source_power 2
_diffrn_source_voltage 50
_diffrn_standards_interval_count 2
_diffrn_standards_interval_time 50
_exptl_absorpt_coefficient_mu 0.670
_exptl_absorpt_correction_T_max 0.944
_exptl_absorpt_correction_T_min 0.822
_exptl_absorpt_correction_type analytical
_exptl_absorpt_process_details
;
CrysAlis RED, Oxford Diffraction Ltd.,
Version 1.171.31.7 (release 18-10-2006 CrysAlis171 .NET)
(compiled Oct 18 2006,16:28:17)
Analytical numeric absorption correction using a multifaceted crystal
            model based on expressions derived by R.C. Clark & J.S. Reid.
(Clark, R. C. & Reid, J. S. (1995). Acta Cryst. A51, 887-897)
;
_exptl_crystal_colour orange
_exptl_crystal_density_diffrn 1.750
_exptl_crystal_description 'thick plate'
_exptl_crystal_F_000 1072
_exptl_crystal_size_max 0.5231
_exptl_crystal_size_mid 0.2272
_exptl_crystal_size_min 0.1016
_refine_diff_density_max 0.558
_refine_diff_density_min -0.826
_refine_diff_density_rms 0.075
_refine_ls_extinction_method none
_refine_ls_goodness_of_fit_ref 1.034
_refine_ls_hydrogen_treatment constr
_refine_ls_matrix_type full
_refine_ls_number_parameters 840
_refine_ls_number_reflns 9677
_refine_ls_number_restraints 27
_refine_ls_restrained_S_all 1.037
_refine_ls_R_factor_all 0.0683
_refine_ls_R_factor_gt 0.0464
_refine_ls_shift/su_max 0.002
_refine_ls_shift/su_mean 0.000
_refine_ls_structure_factor_coef Fsqd
_refine_ls_weighting_details 'calc w=1/[\s^2^(Fo^2^)+(0.0671P)^2^+2.0068P] where P=(Fo^2^+2Fc^2^)/3'
_refine_ls_weighting_scheme calc
_refine_ls_wR_factor_gt 0.1214
_refine_ls_wR_factor_ref 0.1352
_reflns_number_gt 7248
_reflns_number_total 9677
_reflns_threshold_expression >2sigma(I)
_cod_data_source_file ja071968zsi20070320_115933.cif
_cod_data_source_block x0326
_cod_original_cell_volume 2044.2(5)
_cod_original_sg_symbol_H-M 'P -1 '
_cod_database_code 4109662
_audit_creation_method_reference
;
CrysAlis RED, Oxford Diffraction Ltd.,
Version 1.171.31.7 (release 18-10-2006 CrysAlis171 .NET)
(compiled Oct 18 2006,16:28:17)
;
_computing_data_collection_reference
;
CrysAlis CCD, Oxford Diffraction Ltd.,
Version 1.171.31.7 (release 18-10-2006 CrysAlis171 .NET)
(compiled Oct 18 2006,16:28:17)
;
_computing_cell_refinment_reference
;
CrysAlis RED, Oxford Diffraction Ltd.,
Version 1.171.31.7 (release 18-10-2006 CrysAlis171 .NET)
(compiled Oct 18 2006,16:28:17)
;
_computing_data_reduction_reference
;
CrysAlis RED, Oxford Diffraction Ltd.,
Version 1.171.31.7 (release 18-10-2006 CrysAlis171 .NET)
(compiled Oct 18 2006,16:28:17)
;
_cell_measurement_resolution_max 0.76
_jhu_your_name_here 'Dr. Amy A Sarjeant'
_jhu_your_lab_here 'NCB 240'
_jhu_your_phone_number_here x6-8569
_jhu_your_email_here xray@jhu.edu
_jhu_institutional_source 'Karlin Lab'
_jhu_submitting_scientist 'Debabrata Maiti'
_jhu_scientist_phone x6-6557
_jhu_scientist_email dmaiti1@jhu.edu
_jhu_identifying_number x0326
_jhu_xray_labbook II-47
_jhu_crystalization_labbook
;
;
_jhu_crystalization_solvent 'Ether, Pentane'
_jhu_crystalization_method
;
;
_jhu_diffraction_detector_distance 50
_jhu_quality_factor 2

loop_
_symmetry_equiv_pos_as_xyz
'x, y, z'
'-x, -y, -z'

loop_
_atom_site_label
_atom_site_type_symbol
_atom_site_fract_x
_atom_site_fract_y
_atom_site_fract_z
_atom_site_U_iso_or_equiv
_atom_site_adp_type
_atom_site_occupancy
_atom_site_symmetry_multiplicity
_atom_site_calc_flag
_atom_site_refinement_flags
_atom_site_disorder_assembly
_atom_site_disorder_group
Cu1 Cu 0.96865(3) 0.26698(3) 0.36097(2) 0.02859(10) Uani 1 1 d . . .
N1 N 1.0429(2) 0.40238(19) 0.32557(17) 0.0315(5) Uani 1 1 d . A .
N2 N 1.1038(2) 0.21830(17) 0.23380(16) 0.0267(5) Uani 1 1 d . A .
N3 N 0.8539(18) 0.221(2) 0.2880(18) 0.035(3) Uani 0.50 1 d P A 1
N3' N 0.846(2) 0.230(2) 0.302(2) 0.055(6) Uani 0.50 1 d P A 2
N4 N 1.0730(3) 0.1491(2) 0.42142(18) 0.0379(6) Uani 1 1 d . A .
C1 C 1.0182(19) 0.4931(12) 0.3674(12) 0.048(7) Uani 0.50 1 d PD A 1
H1A H 0.9644 0.4919 0.4266 0.058 Uiso 0.50 1 calc PR A 1
C2 C 1.0653(13) 0.5876(11) 0.3305(9) 0.047(3) Uani 0.50 1 d PD A 1
H2A H 1.0282 0.6525 0.3550 0.056 Uiso 0.50 1 calc PR A 1
C3 C 1.167(2) 0.5864(15) 0.2575(12) 0.035(3) Uani 0.50 1 d PD A 1
H3A H 1.2070 0.6479 0.2330 0.042 Uiso 0.50 1 calc PR A 1
C4 C 1.2057(15) 0.4891(11) 0.2233(9) 0.028(3) Uani 0.50 1 d PD A 1
H4A H 1.2744 0.4839 0.1726 0.034 Uiso 0.50 1 calc PR A 1
C5 C 1.1494(8) 0.3990(7) 0.2593(6) 0.0267(17) Uani 0.50 1 d PD A 1
C6 C 1.1970(5) 0.2939(4) 0.2222(4) 0.0293(11) Uani 0.50 1 d P A 1
H6A H 1.2338 0.3071 0.1555 0.035 Uiso 0.50 1 calc PR A 1
H6B H 1.2642 0.2592 0.2531 0.035 Uiso 0.50 1 calc PR A 1
C7 C 1.0284(6) 0.2362(5) 0.1669(4) 0.0352(13) Uani 0.50 1 d P A 1
H7A H 1.0673 0.1931 0.1151 0.042 Uiso 0.50 1 calc PR A 1
H7B H 1.0234 0.3121 0.1420 0.042 Uiso 0.50 1 calc PR A 1
C8 C 0.8984(6) 0.2071(6) 0.2078(5) 0.0337(15) Uani 0.50 1 d PD A 1
C9 C 0.8372(7) 0.1479(6) 0.1648(6) 0.0418(18) Uani 0.50 1 d PD A 1
H9A H 0.8745 0.1282 0.1047 0.050 Uiso 0.50 1 calc PR A 1
C10 C 0.7147(3) 0.1150(4) 0.2115(3) 0.0591(10) Uani 1 1 d D . .
H10A H 0.6760 0.0653 0.1892 0.071 Uiso 1 1 calc R A 1
C11 C 0.6627(15) 0.1637(18) 0.2901(13) 0.059(8) Uani 0.50 1 d PD A 1
H11A H 0.5787 0.1575 0.3189 0.070 Uiso 0.50 1 calc PR A 1
C12 C 0.7289(3) 0.2206(2) 0.3276(2) 0.0364(7) Uani 1 1 d D . .
C13 C 0.6750(3) 0.2845(3) 0.4043(3) 0.0478(8) Uani 1 1 d . A .
H13A H 0.6625 0.3607 0.3808 0.057 Uiso 1 1 calc R . .
H13B H 0.5936 0.2624 0.4367 0.057 Uiso 1 1 calc R . .
O1 O 0.7521(3) 0.2704(3) 0.4625(2) 0.0719(8) Uani 1 1 d . . .
C14 C 0.7025(6) 0.3342(5) 0.5367(4) 0.0934(17) Uani 1 1 d . A .
H14A H 0.7633 0.3304 0.5753 0.140 Uiso 1 1 calc R . .
H14B H 0.6267 0.3078 0.5739 0.140 Uiso 1 1 calc R . .
H14C H 0.6835 0.4082 0.5118 0.140 Uiso 1 1 calc R . .
C15 C 1.1466(5) 0.1108(5) 0.2631(5) 0.0390(15) Uani 0.50 1 d P A 1
H15A H 1.2314 0.0923 0.2271 0.047 Uiso 0.50 1 calc PR A 1
H15B H 1.0929 0.0630 0.2487 0.047 Uiso 0.50 1 calc PR A 1
C16 C 1.1479(10) 0.0907(10) 0.3634(10) 0.039(3) Uani 0.50 1 d P A 1
C17 C 1.2508(15) 0.0224(14) 0.3929(10) 0.038(3) Uani 0.50 1 d P A 1
H17A H 1.3258 0.0037 0.3504 0.045 Uiso 0.50 1 calc PR A 1
C18 C 1.2344(4) -0.0139(3) 0.4856(3) 0.0573(11) Uani 1 1 d . . .
H18A H 1.2877 -0.0722 0.5065 0.069 Uiso 1 1 calc R A 1
C19 C 1.1398(4) 0.0361(4) 0.5465(3) 0.0628(12) Uani 1 1 d . A .
H19A H 1.1289 0.0160 0.6110 0.075 Uiso 1 1 calc R . .
C20 C 1.0600(3) 0.1170(3) 0.5119(2) 0.0483(9) Uani 1 1 d . . .
H20A H 0.9934 0.1510 0.5540 0.058 Uiso 1 1 calc R A .
C1' C 1.0173(17) 0.4843(14) 0.3712(13) 0.043(6) Uani 0.50 1 d PD A 2
H1'A H 0.9465 0.4887 0.4204 0.051 Uiso 0.50 1 calc PR A 2
C2' C 1.0911(14) 0.5662(11) 0.3500(10) 0.049(3) Uani 0.50 1 d PD A 2
H2'A H 1.0858 0.6193 0.3901 0.059 Uiso 0.50 1 calc PR A 2
C3' C 1.172(3) 0.5640(16) 0.2660(14) 0.059(7) Uani 0.50 1 d PD A 2
H3'A H 1.2238 0.6195 0.2479 0.071 Uiso 0.50 1 calc PR A 2
C4' C 1.1860(15) 0.4876(11) 0.2053(11) 0.032(3) Uani 0.50 1 d PD A 2
H4'A H 1.2399 0.4913 0.1461 0.038 Uiso 0.50 1 calc PR A 2
C5' C 1.1147(7) 0.4062(6) 0.2383(6) 0.0236(16) Uani 0.50 1 d PD A 2
C6' C 1.1143(5) 0.3185(4) 0.1773(4) 0.0286(11) Uani 0.50 1 d P A 2
H6'A H 1.0439 0.3362 0.1459 0.034 Uiso 0.50 1 calc PR A 2
H6'B H 1.1919 0.3134 0.1294 0.034 Uiso 0.50 1 calc PR A 2
C7' C 1.0472(5) 0.1405(5) 0.1933(4) 0.0314(12) Uani 0.50 1 d P A 2
H7'A H 1.0820 0.0672 0.2120 0.038 Uiso 0.50 1 calc PR A 2
H7'B H 1.0696 0.1527 0.1251 0.038 Uiso 0.50 1 calc PR A 2
C8' C 0.9069(5) 0.1511(6) 0.2246(4) 0.0260(12) Uani 0.50 1 d PD A 2
C9' C 0.8383(6) 0.0966(6) 0.1841(5) 0.0343(15) Uani 0.50 1 d PD A 2
H9'A H 0.8766 0.0489 0.1393 0.041 Uiso 0.50 1 calc PR A 2
C11' C 0.6573(13) 0.1654(16) 0.2877(10) 0.031(5) Uani 0.50 1 d PD A 2
H11B H 0.5716 0.1634 0.3131 0.038 Uiso 0.50 1 calc PR A 2
C15' C 1.2141(5) 0.1688(4) 0.2652(4) 0.0291(11) Uani 0.50 1 d P A 2
H15C H 1.2675 0.2241 0.2652 0.035 Uiso 0.50 1 calc PR A 2
H15D H 1.2608 0.1177 0.2216 0.035 Uiso 0.50 1 calc PR A 2
C16' C 1.1840(9) 0.1102(9) 0.3623(8) 0.0295(19) Uani 0.50 1 d P A 2
C17' C 1.246(3) 0.010(2) 0.391(2) 0.092(8) Uani 0.50 1 d P A 2
H17B H 1.2933 -0.0365 0.3478 0.111 Uiso 0.50 1 calc PR A 2
B1 B 0.3555(3) 0.3122(2) 0.82004(19) 0.0220(5) Uani 1 1 d . . .
F1 F 0.23693(14) 0.12151(13) 0.86516(11) 0.0310(3) Uani 1 1 d . . .
F2 F 0.0068(7) 0.0821(5) 0.9471(5) 0.0385(15) Uani 0.50 1 d P B 1
F3 F -0.1623(4) 0.2529(4) 0.9944(3) 0.0404(11) Uani 0.50 1 d P B 1
F4 F -0.0921(5) 0.4520(4) 0.9575(4) 0.0301(11) Uani 0.50 1 d P B 1
F5 F 0.1336(9) 0.4836(9) 0.8679(9) 0.0259(17) Uani 0.50 1 d P B 1
F2' F -0.0060(7) 0.1187(5) 0.9270(5) 0.0334(12) Uani 0.50 1 d P B 2
F3' F -0.1680(4) 0.2989(4) 0.9633(3) 0.0361(10) Uani 0.50 1 d P B 2
F4' F -0.0783(5) 0.4914(4) 0.9333(4) 0.0285(11) Uani 0.50 1 d P B 2
F5' F 0.1593(9) 0.5042(9) 0.8702(9) 0.0210(14) Uani 0.50 1 d P B 2
F6 F 0.32295(14) 0.41763(12) 0.98328(10) 0.0277(3) Uani 1 1 d . . .
F7 F 0.39675(17) 0.60147(12) 1.00079(11) 0.0365(4) Uani 1 1 d . . .
F8 F 0.5230(2) 0.71475(13) 0.85047(13) 0.0471(5) Uani 1 1 d . . .
F9 F 0.57440(18) 0.63797(13) 0.68292(12) 0.0408(4) Uani 1 1 d . . .
F10 F 0.49956(16) 0.45779(12) 0.66235(10) 0.0327(4) Uani 1 1 d . . .
F11 F 0.25003(17) 0.44520(12) 0.67884(11) 0.0355(4) Uani 1 1 d . . .
F12 F 0.24132(19) 0.39876(14) 0.51143(11) 0.0416(4) Uani 1 1 d . . .
F13 F 0.34505(18) 0.20637(14) 0.45397(11) 0.0392(4) Uani 1 1 d . . .
F14 F 0.45472(17) 0.06013(13) 0.56968(12) 0.0398(4) Uani 1 1 d . . .
F15 F 0.46605(15) 0.10334(11) 0.73444(11) 0.0307(3) Uani 1 1 d . . .
F16 F 0.61438(14) 0.25962(12) 0.74671(12) 0.0332(4) Uani 1 1 d . . .
F17 F 0.78390(15) 0.14273(14) 0.82783(15) 0.0452(5) Uani 1 1 d . . .
F18 F 0.71920(17) 0.05125(14) 1.00450(15) 0.0458(5) Uani 1 1 d . . .
F19 F 0.47848(17) 0.08060(12) 1.09743(11) 0.0340(4) Uani 1 1 d . . .
F20 F 0.30713(14) 0.19247(12) 1.01737(10) 0.0257(3) Uani 1 1 d . . .
C101 C 0.2070(2) 0.3077(2) 0.86830(17) 0.0252(5) Uani 1 1 d D . .
C102 C 0.1600(2) 0.2113(2) 0.88513(18) 0.0301(6) Uani 1 1 d D B .
C103 C 0.0412(7) 0.1822(9) 0.9250(12) 0.023(2) Uani 0.50 1 d PD B 1
C104 C -0.0431(10) 0.2672(7) 0.9519(7) 0.027(2) Uani 0.50 1 d PD B 1
C105 C -0.0110(11) 0.3675(9) 0.9335(10) 0.022(2) Uani 0.50 1 d PD B 1
C106 C 0.1076(11) 0.3844(11) 0.8888(18) 0.030(4) Uani 0.50 1 d PD B 1
C193 C 0.0338(9) 0.2159(8) 0.9178(14) 0.031(3) Uani 0.50 1 d PD B 2
C194 C -0.0476(10) 0.3066(8) 0.9332(7) 0.0244(19) Uani 0.50 1 d PD B 2
C195 C 0.0012(13) 0.4012(9) 0.9175(10) 0.022(2) Uani 0.50 1 d PD B 2
C196 C 0.1274(12) 0.4013(10) 0.8861(16) 0.017(2) Uani 0.50 1 d PD B 2
C107 C 0.4008(2) 0.42882(19) 0.82200(18) 0.0242(5) Uani 1 1 d . . .
C108 C 0.3819(2) 0.47128(19) 0.90550(18) 0.0251(5) Uani 1 1 d . B .
C109 C 0.4192(3) 0.5660(2) 0.91708(19) 0.0304(6) Uani 1 1 d . . .
C110 C 0.4834(3) 0.6233(2) 0.8410(2) 0.0348(7) Uani 1 1 d . B .
C111 C 0.5087(3) 0.5842(2) 0.75684(19) 0.0328(6) Uani 1 1 d . . .
C112 C 0.4684(3) 0.4893(2) 0.74844(18) 0.0276(6) Uani 1 1 d . B .
C113 C 0.3627(2) 0.27942(19) 0.71540(17) 0.0231(5) Uani 1 1 d . . .
C114 C 0.3041(3) 0.3489(2) 0.65409(18) 0.0280(6) Uani 1 1 d . B .
C115 C 0.2973(3) 0.3268(2) 0.56737(18) 0.0296(6) Uani 1 1 d . . .
C116 C 0.3490(3) 0.2294(2) 0.53827(18) 0.0296(6) Uani 1 1 d . B .
C117 C 0.4048(3) 0.1566(2) 0.5967(2) 0.0298(6) Uani 1 1 d . . .
C118 C 0.4097(2) 0.1816(2) 0.68287(18) 0.0256(5) Uani 1 1 d . B .
C119 C 0.4502(2) 0.23153(18) 0.87590(18) 0.0218(5) Uani 1 1 d . . .
C120 C 0.5751(2) 0.21559(19) 0.83439(19) 0.0255(5) Uani 1 1 d . B .
C121 C 0.6648(2) 0.1561(2) 0.8748(2) 0.0312(6) Uani 1 1 d . . .
C122 C 0.6334(3) 0.11006(19) 0.9638(2) 0.0300(6) Uani 1 1 d . B .
C123 C 0.5117(3) 0.12412(19) 1.00998(19) 0.0260(5) Uani 1 1 d . . .
C124 C 0.4239(2) 0.18383(18) 0.96565(18) 0.0218(5) Uani 1 1 d . B .

loop_
_atom_site_aniso_label
_atom_site_aniso_U_11
_atom_site_aniso_U_22
_atom_site_aniso_U_33
_atom_site_aniso_U_23
_atom_site_aniso_U_13
_atom_site_aniso_U_12
Cu1 0.02348(18) 0.03328(19) 0.02762(17) -0.00353(13) -0.00181(13) -0.00432(13)
N1 0.0316(13) 0.0244(12) 0.0357(12) -0.0043(10) -0.0043(10) 0.0017(10)
N2 0.0214(11) 0.0247(11) 0.0329(12) -0.0022(9) -0.0042(9) -0.0021(9)
N3 0.012(4) 0.074(7) 0.027(6) -0.022(4) 0.002(3) -0.021(4)
N3' 0.035(7) 0.087(11) 0.039(10) -0.005(8) -0.002(6) -0.003(6)
N4 0.0390(14) 0.0374(14) 0.0378(13) 0.0052(11) -0.0132(12) -0.0065(12)
C1 0.058(12) 0.041(8) 0.053(10) -0.040(7) -0.015(8) 0.006(6)
C2 0.065(6) 0.030(5) 0.058(8) -0.009(4) -0.043(5) 0.002(4)
C3 0.045(6) 0.016(6) 0.052(6) 0.011(4) -0.025(5) -0.014(5)
C4 0.027(5) 0.035(4) 0.030(5) 0.006(3) -0.019(4) -0.015(3)
C5 0.023(4) 0.026(3) 0.033(4) -0.001(3) -0.016(3) 0.004(3)
C6 0.019(2) 0.030(3) 0.038(3) -0.010(2) 0.002(2) -0.005(2)
C7 0.037(3) 0.034(3) 0.036(3) -0.008(2) 0.000(3) -0.017(3)
C8 0.034(3) 0.023(3) 0.048(4) -0.001(3) -0.017(3) -0.002(3)
C9 0.040(4) 0.035(4) 0.055(5) 0.000(4) -0.023(3) -0.003(4)
C10 0.042(2) 0.073(3) 0.073(3) -0.020(2) -0.028(2) -0.0042(19)
C11 0.024(10) 0.042(13) 0.111(16) 0.023(10) -0.029(9) -0.013(8)
C12 0.0222(14) 0.0336(15) 0.0500(18) 0.0058(13) -0.0083(13) -0.0002(12)
C13 0.0301(16) 0.0418(18) 0.069(2) 0.0040(16) -0.0141(16) 0.0017(14)
O1 0.074(2) 0.079(2) 0.0619(18) -0.0226(15) -0.0090(16) -0.0009(17)
C14 0.104(4) 0.105(4) 0.073(3) -0.041(3) -0.004(3) -0.012(3)
C15 0.022(3) 0.026(3) 0.070(4) -0.017(3) -0.004(3) -0.003(2)
C16 0.024(6) 0.031(5) 0.067(5) 0.009(4) -0.025(5) -0.004(4)
C17 0.047(8) 0.018(4) 0.049(6) 0.000(4) -0.027(5) 0.018(4)
C18 0.058(3) 0.039(2) 0.083(3) 0.026(2) -0.041(2) -0.0197(18)
C19 0.064(3) 0.071(3) 0.062(2) 0.037(2) -0.036(2) -0.038(2)
C20 0.0457(19) 0.054(2) 0.0501(19) 0.0161(16) -0.0173(16) -0.0297(17)
C1' 0.036(9) 0.051(9) 0.046(9) 0.008(6) -0.012(6) -0.026(6)
C2' 0.080(10) 0.034(6) 0.046(6) -0.005(4) -0.031(6) -0.018(6)
C3' 0.076(11) 0.029(9) 0.085(10) 0.020(7) -0.037(7) -0.035(8)
C4' 0.031(6) 0.034(4) 0.037(6) 0.004(4) -0.025(4) -0.005(3)
C5' 0.016(4) 0.022(3) 0.030(4) 0.008(3) -0.009(3) 0.005(3)
C6' 0.031(3) 0.025(3) 0.026(2) 0.000(2) -0.003(2) 0.002(2)
C7' 0.031(3) 0.030(3) 0.033(3) -0.009(2) -0.005(2) -0.003(2)
C8' 0.021(3) 0.028(3) 0.029(3) -0.001(3) -0.005(2) -0.003(3)
C9' 0.045(4) 0.023(3) 0.038(4) -0.006(3) -0.016(3) -0.001(3)
C11' 0.019(9) 0.038(11) 0.040(7) -0.002(6) -0.015(6) 0.000(7)
C15' 0.022(3) 0.023(3) 0.038(3) -0.001(2) -0.002(2) 0.002(2)
C16' 0.018(5) 0.032(5) 0.040(4) -0.003(3) -0.009(4) -0.004(3)
C17' 0.081(14) 0.057(12) 0.15(2) 0.001(10) -0.040(13) -0.016(9)
B1 0.0198(13) 0.0159(12) 0.0250(13) 0.0013(10) -0.0007(11) 0.0054(10)
F1 0.0220(8) 0.0334(9) 0.0370(8) -0.0018(7) -0.0046(6) -0.0054(6)
F2 0.032(3) 0.033(4) 0.049(3) 0.012(2) -0.005(2) -0.020(3)
F3 0.0174(18) 0.051(3) 0.049(3) -0.003(2) 0.0022(18) -0.006(2)
F4 0.018(2) 0.037(3) 0.034(3) -0.014(2) -0.0056(19) 0.010(2)
F5 0.013(4) 0.030(6) 0.038(2) -0.012(3) -0.011(3) 0.005(3)
F2' 0.023(2) 0.027(3) 0.047(3) 0.006(2) -0.001(2) -0.010(3)
F3' 0.0104(16) 0.044(3) 0.050(3) -0.004(2) 0.0010(17) -0.0026(18)
F4' 0.019(2) 0.028(3) 0.036(3) -0.0091(19) -0.0041(19) 0.008(2)
F5' 0.014(4) 0.017(3) 0.034(2) -0.006(2) -0.010(2) 0.002(2)
F6 0.0302(8) 0.0238(7) 0.0227(7) 0.0011(6) 0.0008(6) 0.0038(6)
F7 0.0500(11) 0.0233(8) 0.0317(8) -0.0090(6) -0.0037(8) 0.0080(7)
F8 0.0733(14) 0.0185(8) 0.0464(10) -0.0055(7) -0.0038(10) -0.0079(8)
F9 0.0552(11) 0.0235(8) 0.0355(9) 0.0056(7) 0.0044(8) -0.0081(8)
F10 0.0425(9) 0.0232(8) 0.0248(7) -0.0014(6) 0.0059(7) -0.0006(7)
F11 0.0472(10) 0.0250(8) 0.0292(8) -0.0056(6) -0.0100(7) 0.0179(7)
F12 0.0591(12) 0.0347(9) 0.0278(8) 0.0007(7) -0.0129(8) 0.0074(8)
F13 0.0532(11) 0.0359(9) 0.0270(8) -0.0069(7) 0.0016(8) -0.0134(8)
F14 0.0451(10) 0.0243(8) 0.0468(10) -0.0164(7) -0.0013(8) 0.0041(7)
F15 0.0303(8) 0.0171(7) 0.0411(9) -0.0025(6) -0.0063(7) 0.0068(6)
F16 0.0208(8) 0.0262(8) 0.0441(9) 0.0036(7) 0.0053(7) -0.0014(6)
F17 0.0166(8) 0.0339(9) 0.0828(14) -0.0077(9) -0.0091(8) 0.0034(7)
F18 0.0406(10) 0.0285(9) 0.0766(13) -0.0031(9) -0.0389(10) 0.0088(7)
F19 0.0525(11) 0.0200(7) 0.0357(9) 0.0029(6) -0.0243(8) -0.0058(7)
F20 0.0239(7) 0.0263(8) 0.0255(7) 0.0005(6) -0.0034(6) -0.0044(6)
C101 0.0167(12) 0.0376(15) 0.0191(11) -0.0020(10) -0.0059(9) 0.0066(10)
C102 0.0180(12) 0.0471(17) 0.0250(13) -0.0072(11) -0.0053(10) 0.0008(11)
C103 0.012(3) 0.022(6) 0.038(4) -0.011(5) -0.003(3) -0.005(3)
C104 0.019(3) 0.029(5) 0.032(4) -0.005(4) -0.009(3) 0.004(4)
C105 0.012(4) 0.030(8) 0.024(5) -0.010(5) 0.000(3) 0.002(5)
C106 0.024(7) 0.044(7) 0.029(5) -0.005(5) -0.014(5) -0.009(4)
C193 0.033(5) 0.016(6) 0.047(5) -0.012(6) -0.008(4) -0.006(4)
C194 0.011(3) 0.025(6) 0.037(5) -0.006(4) -0.008(3) 0.007(4)
C195 0.015(4) 0.022(6) 0.028(5) -0.007(4) -0.003(3) 0.000(4)
C196 0.005(3) 0.024(5) 0.024(4) -0.010(4) -0.004(3) 0.005(4)
C107 0.0228(12) 0.0158(11) 0.0276(12) -0.0004(9) -0.0007(10) 0.0088(9)
C108 0.0242(13) 0.0177(11) 0.0261(12) 0.0025(9) 0.0006(10) 0.0079(9)
C109 0.0388(16) 0.0189(12) 0.0284(13) -0.0048(10) -0.0037(12) 0.0092(11)
C110 0.0472(18) 0.0129(12) 0.0394(15) -0.0008(11) -0.0044(13) 0.0028(11)
C111 0.0407(16) 0.0210(13) 0.0292(14) 0.0045(11) 0.0006(12) 0.0012(11)
C112 0.0330(14) 0.0173(12) 0.0269(13) -0.0023(10) -0.0011(11) 0.0065(10)
C113 0.0210(12) 0.0197(12) 0.0238(12) -0.0020(9) 0.0024(10) 0.0015(9)
C114 0.0297(14) 0.0218(12) 0.0267(13) -0.0043(10) 0.0005(11) 0.0074(10)
C115 0.0335(15) 0.0258(13) 0.0246(13) 0.0026(10) -0.0008(11) -0.0001(11)
C116 0.0324(15) 0.0309(14) 0.0225(12) -0.0045(10) 0.0046(11) -0.0089(11)
C117 0.0272(14) 0.0206(12) 0.0371(14) -0.0083(11) 0.0056(11) -0.0029(10)
C118 0.0215(12) 0.0204(12) 0.0303(13) 0.0004(10) 0.0004(10) 0.0002(10)
C119 0.0175(11) 0.0136(11) 0.0329(13) -0.0008(9) -0.0049(10) 0.0001(9)
C120 0.0198(12) 0.0164(11) 0.0382(14) -0.0008(10) -0.0036(11) -0.0015(9)
C121 0.0148(12) 0.0192(12) 0.0601(19) -0.0095(12) -0.0072(12) 0.0004(10)
C122 0.0271(14) 0.0129(11) 0.0568(18) -0.0036(11) -0.0254(13) 0.0020(10)
C123 0.0357(15) 0.0114(11) 0.0355(14) -0.0010(10) -0.0170(12) -0.0044(10)
C124 0.0218(12) 0.0132(11) 0.0316(13) -0.0021(9) -0.0081(10) -0.0023(9)

loop_
_atom_type_symbol
_atom_type_description
_atom_type_scat_dispersion_real
_atom_type_scat_dispersion_imag
_atom_type_scat_source
C C 0.0033 0.0016 'International Tables Vol C Tables 4.2.6.8 and 6.1.1.4'
H H 0.0000 0.0000 'International Tables Vol C Tables 4.2.6.8 and 6.1.1.4'
B B 0.0013 0.0007 'International Tables Vol C Tables 4.2.6.8 and 6.1.1.4'
N N 0.0061 0.0033 'International Tables Vol C Tables 4.2.6.8 and 6.1.1.4'
O O 0.0106 0.0060 'International Tables Vol C Tables 4.2.6.8 and 6.1.1.4'
F F 0.0171 0.0103 'International Tables Vol C Tables 4.2.6.8 and 6.1.1.4'
Cu Cu 0.3201 1.2651 'International Tables Vol C Tables 4.2.6.8 and 6.1.1.4'

loop_
_exptl_crystal_face_index_h
_exptl_crystal_face_index_k
_exptl_crystal_face_index_l
_exptl_crystal_face_perp_dist
6.00 16.00 12.00 0.2355
1.00 -1.00 -20.00 0.0432
0.00 1.00 20.00 0.0494
12.00 13.00 7.00 0.2331
11.00 -11.00 2.00 0.1173
-11.00 11.00 -2.00 0.1099
-9.00 10.00 9.00 0.0852
-14.00 -5.00 4.00 0.2032
7.00 -5.00 18.00 0.0894
-6.00 6.00 -18.00 0.0901
-10.00 -11.00 -16.00 0.1846
-3.00 -17.00 3.00 0.2642
11.00 -10.00 8.00 0.1071
-7.00 3.00 15.00 0.0833

loop_
_geom_angle_atom_site_label_1
_geom_angle_atom_site_label_2
_geom_angle_atom_site_label_3
_geom_angle
N3' Cu1 N1 122.6(9)
N3' Cu1 N4 118.5(9)
N1 Cu1 N4 114.52(10)
N3' Cu1 N3 6.0(16)
N1 Cu1 N3 122.0(7)
N4 Cu1 N3 116.2(8)
N3' Cu1 N2 84.5(9)
N1 Cu1 N2 82.76(9)
N4 Cu1 N2 81.71(10)
N3 Cu1 N2 78.6(7)
C1' N1 C1 4.4(15)
C1' N1 C5 116.0(8)
C1 N1 C5 112.9(8)
C1' N1 C5' 121.4(8)
C1 N1 C5' 117.2(8)
C5 N1 C5' 23.0(3)
C1' N1 Cu1 126.3(7)
C1 N1 Cu1 130.1(7)
C5 N1 Cu1 115.9(4)
C5' N1 Cu1 111.8(4)
C7 N2 C15 118.3(4)
C7 N2 C6' 66.3(3)
C15 N2 C6' 154.2(4)
C7 N2 C15' 151.2(4)
C15 N2 C15' 46.6(3)
C6' N2 C15' 116.0(4)
C7 N2 C6 115.3(4)
C15 N2 C6 114.1(4)
C6' N2 C6 50.2(3)
C15' N2 C6 68.0(3)
C7 N2 C7' 49.8(3)
C15 N2 C7' 68.9(3)
C6' N2 C7' 113.2(4)
C15' N2 C7' 111.7(4)
C6 N2 C7' 149.2(3)
C7 N2 Cu1 101.9(3)
C15 N2 Cu1 101.7(3)
C6' N2 Cu1 101.9(2)
C15' N2 Cu1 105.3(3)
C6 N2 Cu1 101.8(2)
C7' N2 Cu1 107.5(2)
C8 N3 C12 123.5(14)
C8 N3 Cu1 116.5(11)
C12 N3 Cu1 119.5(15)
C12 N3' C8' 109.0(15)
C12 N3' Cu1 134(2)
C8' N3' Cu1 111.5(15)
C16 N4 C20 118.3(6)
C16 N4 C16' 20.7(5)
C20 N4 C16' 117.0(6)
C16 N4 Cu1 113.3(6)
C20 N4 Cu1 127.5(3)
C16' N4 Cu1 114.4(5)
N1 C1 C2 125.0(14)
N1 C1 H1A 117.5
C2 C1 H1A 117.5
C1 C2 C3 119.2(16)
C1 C2 H2A 120.4
C3 C2 H2A 120.4
C4 C3 C2 114.8(17)
C4 C3 H3A 122.6
C2 C3 H3A 122.6
C3 C4 C5 123.1(16)
C3 C4 H4A 118.5
C5 C4 H4A 118.5
N1 C5 C4 121.9(10)
N1 C5 C6 116.5(6)
C4 C5 C6 121.5(10)
N2 C6 C5 115.7(5)
N2 C6 H6A 108.4
C5 C6 H6A 108.4
N2 C6 H6B 108.4
C5 C6 H6B 108.4
H6A C6 H6B 107.4
N2 C7 C8 111.9(5)
N2 C7 H7A 109.2
C8 C7 H7A 109.2
N2 C7 H7B 109.2
C8 C7 H7B 109.2
H7A C7 H7B 107.9
N3 C8 C9 117.4(9)
N3 C8 C7 118.0(8)
C9 C8 C7 123.5(6)
C8 C9 C10 120.9(7)
C8 C9 H9A 119.5
C10 C9 H9A 119.5
C9' C10 C11' 123.1(7)
C9' C10 C11 120.3(8)
C11' C10 C11 3.2(16)
C9' C10 C9 27.2(3)
C11' C10 C9 114.9(7)
C11 C10 C9 113.1(7)
C9' C10 H10A 110.4
C11' C10 H10A 121.6
C11 C10 H10A 123.5
C9 C10 H10A 123.5
C12 C11 C10 121.4(11)
C12 C11 H11A 119.3
C10 C11 H11A 119.3
N3' C12 C11 127.0(14)
N3' C12 N3 9(2)
C11 C12 N3 117.8(11)
N3' C12 C11' 128.0(13)
C11 C12 C11' 2(2)
N3 C12 C11' 118.8(11)
N3' C12 C13 109.2(12)
C11 C12 C13 123.7(7)
N3 C12 C13 118.4(10)
C11' C12 C13 122.6(5)
O1 C13 C12 108.6(3)
O1 C13 H13A 110.0
C12 C13 H13A 110.0
O1 C13 H13B 110.0
C12 C13 H13B 110.0
H13A C13 H13B 108.4
C13 O1 C14 109.4(4)
O1 C14 H14A 109.5
O1 C14 H14B 109.5
H14A C14 H14B 109.5
O1 C14 H14C 109.5
H14A C14 H14C 109.5
H14B C14 H14C 109.5
N2 C15 C16 114.2(6)
N2 C15 H15A 108.7
C16 C15 H15A 108.7
N2 C15 H15B 108.7
C16 C15 H15B 108.7
H15A C15 H15B 107.6
N4 C16 C17 119.0(12)
N4 C16 C15 120.1(9)
C17 C16 C15 119.4(11)
C18 C17 C16 116.9(12)
C18 C17 H17A 121.5
C16 C17 H17A 121.5
C19 C18 C17 118.5(6)
C19 C18 C17' 121.1(11)
C17 C18 C17' 7.3(19)
C19 C18 H18A 120.7
C17 C18 H18A 120.7
C17' C18 H18A 117.7
C18 C19 C20 118.6(4)
C18 C19 H19A 120.7
C20 C19 H19A 120.7
N4 C20 C19 122.7(4)
N4 C20 H20A 118.6
C19 C20 H20A 118.6
N1 C1' C2' 121.3(14)
N1 C1' H1'A 119.4
C2' C1' H1'A 119.4
C3' C2' C1' 114.2(17)
C3' C2' H2'A 122.9
C1' C2' H2'A 122.9
C2' C3' C4' 126(2)
C2' C3' H3'A 117.2
C4' C3' H3'A 117.2
C5' C4' C3' 114.1(17)
C5' C4' H4'A 122.9
C3' C4' H4'A 122.9
N1 C5' C4' 120.5(10)
N1 C5' C6' 119.2(6)
C4' C5' C6' 120.3(9)
N2 C6' C5' 109.4(4)
N2 C6' H6'A 109.8
C5' C6' H6'A 109.8
N2 C6' H6'B 109.8
C5' C6' H6'B 109.8
H6'A C6' H6'B 108.2
N2 C7' C8' 112.3(4)
N2 C7' H7'A 109.2
C8' C7' H7'A 109.2
N2 C7' H7'B 109.2
C8' C7' H7'B 109.2
H7'A C7' H7'B 107.9
C9' C8' C7' 119.9(5)
C9' C8' N3' 123.2(9)
C7' C8' N3' 116.8(9)
C10 C9' C8' 116.4(6)
C10 C9' H9'A 121.8
C8' C9' H9'A 121.8
C10 C11' C12 118.1(9)
C10 C11' H11B 120.9
C12 C11' H11B 120.9
N2 C15' C16' 112.3(5)
N2 C15' H15C 109.1
C16' C15' H15C 109.1
N2 C15' H15D 109.1
C16' C15' H15D 109.1
H15C C15' H15D 107.9
N4 C16' C17' 117.9(15)
N4 C16' C15' 116.5(9)
C17' C16' C15' 124.6(15)
C18 C17' C16' 116(2)
C18 C17' H17B 122.2
C16' C17' H17B 122.2
C107 B1 C113 114.5(2)
C107 B1 C119 101.7(2)
C113 B1 C119 112.9(2)
C107 B1 C101 112.8(2)
C113 B1 C101 101.8(2)
C119 B1 C101 113.7(2)
C106 C101 C102 106.4(7)
C106 C101 C196 13.4(13)
C102 C101 C196 119.6(7)
C106 C101 B1 133.6(7)
C102 C101 B1 119.5(2)
C196 C101 B1 120.7(7)
F1 C102 C193 124.9(5)
F1 C102 C101 119.3(2)
C193 C102 C101 115.7(5)
F1 C102 C103 107.9(5)
C193 C102 C103 17.7(7)
C101 C102 C103 132.7(5)
F2 C103 C104 118.9(8)
F2 C103 C102 128.0(8)
C104 C103 C102 112.8(9)
C105 C104 F3 118.9(9)
C105 C104 C103 120.5(11)
F3 C104 C103 120.6(9)
F4 C105 C104 121.7(10)
F4 C105 C106 118.1(9)
C104 C105 C106 120.1(13)
F5 C106 C105 118.3(9)
F5 C106 C101 114.9(11)
C105 C106 C101 126.6(14)
F2' C193 C194 121.6(9)
F2' C193 C102 112.0(8)
C194 C193 C102 126.2(10)
F3' C194 C195 123.3(10)
F3' C194 C193 119.5(9)
C195 C194 C193 117.2(11)
F4' C195 C194 117.7(11)
F4' C195 C196 123.1(9)
C194 C195 C196 119.2(14)
C195 C196 F5' 111.1(8)
C195 C196 C101 122.1(14)
F5' C196 C101 126.7(12)
C108 C107 C112 113.2(2)
C108 C107 B1 119.4(2)
C112 C107 B1 127.1(2)
F6 C108 C109 115.6(2)
F6 C108 C107 119.2(2)
C109 C108 C107 125.2(2)
F7 C109 C108 121.3(2)
F7 C109 C110 119.9(3)
C108 C109 C110 118.7(2)
F8 C110 C111 120.8(3)
F8 C110 C109 120.1(3)
C111 C110 C109 119.1(3)
F9 C111 C110 119.5(3)
F9 C111 C112 120.4(2)
C110 C111 C112 120.1(3)
F10 C112 C111 115.0(2)
F10 C112 C107 121.4(2)
C111 C112 C107 123.6(2)
C118 C113 C114 113.2(2)
C118 C113 B1 126.6(2)
C114 C113 B1 119.8(2)
F11 C114 C115 116.1(2)
F11 C114 C113 119.2(2)
C115 C114 C113 124.7(2)
F12 C115 C116 119.7(2)
F12 C115 C114 121.2(2)
C116 C115 C114 119.1(3)
F13 C116 C117 120.8(2)
F13 C116 C115 120.4(3)
C117 C116 C115 118.8(2)
F14 C117 C116 119.6(3)
F14 C117 C118 120.1(3)
C116 C117 C118 120.3(2)
F15 C118 C117 114.9(2)
F15 C118 C113 121.2(2)
C117 C118 C113 123.8(2)
C124 C119 C120 113.0(2)
C124 C119 B1 127.9(2)
C120 C119 B1 118.8(2)
F16 C120 C121 115.8(2)
F16 C120 C119 119.3(2)
C121 C120 C119 124.9(3)
F17 C121 C122 119.8(2)
F17 C121 C120 120.6(3)
C122 C121 C120 119.6(2)
F18 C122 C121 120.7(3)
F18 C122 C123 120.6(3)
C121 C122 C123 118.8(2)
F19 C123 C122 120.1(2)
F19 C123 C124 120.4(2)
C122 C123 C124 119.5(2)
F20 C124 C119 121.2(2)
F20 C124 C123 114.6(2)
C119 C124 C123 124.1(2)

loop_
_geom_bond_atom_site_label_1
_geom_bond_atom_site_label_2
_geom_bond_distance
Cu1 N3' 1.94(2)
Cu1 N1 1.984(2)
Cu1 N4 2.013(3)
Cu1 N3 2.051(17)
Cu1 N2 2.238(2)
N1 C1' 1.285(18)
N1 C1 1.352(13)
N1 C5 1.363(9)
N1 C5' 1.365(9)
N2 C7 1.425(7)
N2 C15 1.432(6)
N2 C6' 1.442(6)
N2 C15' 1.449(6)
N2 C6 1.488(6)
N2 C7' 1.506(6)
N3 C8 1.21(3)
N3 C12 1.39(2)
N3' C12 1.29(2)
N3' C8' 1.59(3)
N4 C16 1.291(15)
N4 C20 1.341(4)
N4 C16' 1.415(11)
C1 C2 1.383(12)
C1 H1A 0.9500
C2 C3 1.384(12)
C2 H2A 0.9500
C3 C4 1.379(13)
C3 H3A 0.9500
C4 C5 1.380(11)
C4 H4A 0.9500
C5 C6 1.498(10)
C6 H6A 0.9900
C6 H6B 0.9900
C7 C8 1.522(9)
C7 H7A 0.9900
C7 H7B 0.9900
C8 C9 1.390(8)
C9 C10 1.481(8)
C9 H9A 0.9500
C10 C9' 1.344(7)
C10 C11' 1.365(10)
C10 C11 1.371(12)
C10 H10A 0.9500
C11 C12 1.358(12)
C11 H11A 0.9500
C12 C11' 1.410(10)
C12 C13 1.460(5)
C13 O1 1.336(5)
C13 H13A 0.9900
C13 H13B 0.9900
O1 C14 1.424(5)
C14 H14A 0.9800
C14 H14B 0.9800
C14 H14C 0.9800
C15 C16 1.490(16)
C15 H15A 0.9900
C15 H15B 0.9900
C16 C17 1.454(16)
C17 C18 1.381(16)
C17 H17A 0.9500
C18 C19 1.368(7)
C18 C17' 1.39(3)
C18 H18A 0.9500
C19 C20 1.389(5)
C19 H19A 0.9500
C20 H20A 0.9500
C1' C2' 1.386(12)
C1' H1'A 0.9500
C2' C3' 1.374(13)
C2' H2'A 0.9500
C3' C4' 1.387(13)
C3' H3'A 0.9500
C4' C5' 1.374(11)
C4' H4'A 0.9500
C5' C6' 1.536(10)
C6' H6'A 0.9900
C6' H6'B 0.9900
C7' C8' 1.523(8)
C7' H7'A 0.9900
C7' H7'B 0.9900
C8' C9' 1.384(8)
C9' H9'A 0.9500
C11' H11B 0.9500
C15' C16' 1.531(13)
C15' H15C 0.9900
C15' H15D 0.9900
C16' C17' 1.42(3)
C17' H17B 0.9500
B1 C107 1.647(4)
B1 C113 1.654(4)
B1 C119 1.655(4)
B1 C101 1.657(4)
F1 C102 1.352(3)
F2 C103 1.366(10)
F3 C104 1.366(12)
F4 C105 1.335(14)
F5 C106 1.322(17)
F2' C193 1.358(11)
F3' C194 1.332(12)
F4' C195 1.359(15)
F5' C196 1.387(16)
F6 C108 1.352(3)
F7 C109 1.344(3)
F8 C110 1.342(3)
F9 C111 1.345(3)
F10 C112 1.353(3)
F11 C114 1.347(3)
F12 C115 1.342(3)
F13 C116 1.343(3)
F14 C117 1.349(3)
F15 C118 1.351(3)
F16 C120 1.357(3)
F17 C121 1.354(3)
F18 C122 1.338(3)
F19 C123 1.343(3)
F20 C124 1.354(3)
C101 C106 1.376(9)
C101 C102 1.379(4)
C101 C196 1.398(8)
C102 C193 1.379(9)
C102 C103 1.407(8)
C103 C104 1.368(9)
C104 C105 1.357(8)
C105 C106 1.375(10)
C193 C194 1.374(8)
C194 C195 1.368(8)
C195 C196 1.381(9)
C107 C108 1.386(4)
C107 C112 1.394(4)
C108 C109 1.379(4)
C109 C110 1.380(4)
C110 C111 1.370(4)
C111 C112 1.383(4)
C113 C118 1.386(3)
C113 C114 1.395(4)
C114 C115 1.383(4)
C115 C116 1.374(4)
C116 C117 1.371(4)
C117 C118 1.382(4)
C119 C124 1.384(4)
C119 C120 1.389(3)
C120 C121 1.371(4)
C121 C122 1.370(4)
C122 C123 1.375(4)
C123 C124 1.389(4)

loop_
_geom_torsion_atom_site_label_1
_geom_torsion_atom_site_label_2
_geom_torsion_atom_site_label_3
_geom_torsion_atom_site_label_4
_geom_torsion
N3' Cu1 N1 C1' 104.7(16)
N4 Cu1 N1 C1' -99.2(12)
N3 Cu1 N1 C1' 111.7(15)
N2 Cu1 N1 C1' -176.6(12)
N3' Cu1 N1 C1 101.9(17)
N4 Cu1 N1 C1 -101.9(13)
N3 Cu1 N1 C1 108.9(16)
N2 Cu1 N1 C1 -179.4(13)
N3' Cu1 N1 C5 -91.4(11)
N4 Cu1 N1 C5 64.8(4)
N3 Cu1 N1 C5 -84.4(9)
N2 Cu1 N1 C5 -12.7(4)
N3' Cu1 N1 C5' -66.7(11)
N4 Cu1 N1 C5' 89.5(4)
N3 Cu1 N1 C5' -59.6(9)
N2 Cu1 N1 C5' 12.1(3)
N3' Cu1 N2 C7 26.2(9)
N1 Cu1 N2 C7 -97.7(3)
N4 Cu1 N2 C7 146.1(3)
N3 Cu1 N2 C7 27.1(8)
N3' Cu1 N2 C15 -96.4(10)
N1 Cu1 N2 C15 139.7(3)
N4 Cu1 N2 C15 23.5(3)
N3 Cu1 N2 C15 -95.5(8)
N3' Cu1 N2 C6' 94.2(9)
N1 Cu1 N2 C6' -29.7(3)
N4 Cu1 N2 C6' -145.9(3)
N3 Cu1 N2 C6' 95.1(8)
N3' Cu1 N2 C15' -144.3(9)
N1 Cu1 N2 C15' 91.8(3)
N4 Cu1 N2 C15' -24.4(3)
N3 Cu1 N2 C15' -143.4(8)
N3' Cu1 N2 C6 145.6(9)
N1 Cu1 N2 C6 21.7(3)
N4 Cu1 N2 C6 -94.5(3)
N3 Cu1 N2 C6 146.5(8)
N3' Cu1 N2 C7' -25.1(10)
N1 Cu1 N2 C7' -149.0(3)
N4 Cu1 N2 C7' 94.9(3)
N3 Cu1 N2 C7' -24.2(8)
N3' Cu1 N3 C8 159(18)
N1 Cu1 N3 C8 62(2)
N4 Cu1 N3 C8 -86.9(19)
N2 Cu1 N3 C8 -12.2(18)
N3' Cu1 N3 C12 -13(14)
N1 Cu1 N3 C12 -110.2(16)
N4 Cu1 N3 C12 101.1(18)
N2 Cu1 N3 C12 175.9(19)
N1 Cu1 N3' C12 -110(3)
N4 Cu1 N3' C12 94(3)
N3 Cu1 N3' C12 163(19)
N2 Cu1 N3' C12 172(3)
N1 Cu1 N3' C8' 98.7(16)
N4 Cu1 N3' C8' -56.5(18)
N3 Cu1 N3' C8' 12(14)
N2 Cu1 N3' C8' 20.9(15)
N3' Cu1 N4 C16 67.1(11)
N1 Cu1 N4 C16 -90.1(5)
N3 Cu1 N4 C16 60.9(9)
N2 Cu1 N4 C16 -12.0(5)
N3' Cu1 N4 C20 -102.4(10)
N1 Cu1 N4 C20 100.4(3)
N3 Cu1 N4 C20 -108.6(8)
N2 Cu1 N4 C20 178.5(3)
N3' Cu1 N4 C16' 89.7(11)
N1 Cu1 N4 C16' -67.5(4)
N3 Cu1 N4 C16' 83.5(9)
N2 Cu1 N4 C16' 10.5(4)
C1' N1 C1 C2 157(25)
C5 N1 C1 C2 21(2)
C5' N1 C1 C2 -4(2)
Cu1 N1 C1 C2 -171.6(12)
N1 C1 C2 C3 -17(3)
C1 C2 C3 C4 5(3)
C2 C3 C4 C5 -1(2)
C1' N1 C5 C4 -19.3(14)
C1 N1 C5 C4 -16.0(14)
C5' N1 C5 C4 90.1(18)
Cu1 N1 C5 C4 175.1(7)
C1' N1 C5 C6 165.2(12)
C1 N1 C5 C6 168.6(11)
C5' N1 C5 C6 -85.4(17)
Cu1 N1 C5 C6 -0.4(7)
C3 C4 C5 N1 6.9(18)
C3 C4 C5 C6 -177.9(14)
C7 N2 C6 C5 81.1(6)
C15 N2 C6 C5 -136.9(6)
C6' N2 C6 C5 67.5(6)
C15' N2 C6 C5 -130.2(6)
C7' N2 C6 C5 134.1(7)
Cu1 N2 C6 C5 -28.3(5)
N1 C5 C6 N2 22.1(8)
C4 C5 C6 N2 -153.4(8)
C15 N2 C7 C8 72.9(6)
C6' N2 C7 C8 -135.4(6)
C15' N2 C7 C8 123.3(7)
C6 N2 C7 C8 -146.8(4)
C7' N2 C7 C8 65.5(5)
Cu1 N2 C7 C8 -37.5(5)
C12 N3 C8 C9 -27(3)
Cu1 N3 C8 C9 161.9(10)
C12 N3 C8 C7 165.2(16)
Cu1 N3 C8 C7 -6(2)
N2 C7 C8 N3 33.3(17)
N2 C7 C8 C9 -134.2(7)
N3 C8 C9 C10 7.6(18)
C7 C8 C9 C10 175.1(6)
C8 C9 C10 C9' -101.1(12)
C8 C9 C10 C11' 13.5(13)
C8 C9 C10 C11 10.6(15)
C9' C10 C11 C12 19(3)
C11' C10 C11 C12 -135(32)
C9 C10 C11 C12 -11(3)
C8' N3' C12 C11 -7(3)
Cu1 N3' C12 C11 -158(2)
C8' N3' C12 N3 -13(14)
Cu1 N3' C12 N3 -164(18)
C8' N3' C12 C11' -9(3)
Cu1 N3' C12 C11' -161(2)
C8' N3' C12 C13 174.6(12)
Cu1 N3' C12 C13 23(3)
C10 C11 C12 N3' -6(3)
C10 C11 C12 N3 -5(3)
C10 C11 C12 C11' 111(31)
C10 C11 C12 C13 172.3(13)
C8 N3 C12 N3' -159(18)
Cu1 N3 C12 N3' 12(14)
C8 N3 C12 C11 26(3)
Cu1 N3 C12 C11 -162.4(16)
C8 N3 C12 C11' 24(3)
Cu1 N3 C12 C11' -164.8(14)
C8 N3 C12 C13 -151.2(18)
Cu1 N3 C12 C13 20(2)
N3' C12 C13 O1 -42.8(15)
C11 C12 C13 O1 138.5(14)
N3 C12 C13 O1 -44.2(14)
C11' C12 C13 O1 141.0(11)
C12 C13 O1 C14 178.6(4)
C7 N2 C15 C16 -141.7(6)
C6' N2 C15 C16 124.5(9)
C15' N2 C15 C16 69.0(6)
C6 N2 C15 C16 77.6(6)
C7' N2 C15 C16 -135.6(6)
Cu1 N2 C15 C16 -31.1(6)
C20 N4 C16 C17 -26.2(13)
C16' N4 C16 C17 66(3)
Cu1 N4 C16 C17 163.3(10)
C20 N4 C16 C15 167.6(5)
C16' N4 C16 C15 -100(3)
Cu1 N4 C16 C15 -2.9(9)
N2 C15 C16 N4 26.4(9)
N2 C15 C16 C17 -139.7(11)
N4 C16 C17 C18 28.6(19)
C15 C16 C17 C18 -165.1(10)
C16 C17 C18 C19 -16.5(18)
C16 C17 C18 C17' 96(13)
C17 C18 C19 C20 3.7(11)
C17' C18 C19 C20 -4.1(15)
C16 N4 C20 C19 12.8(6)
C16' N4 C20 C19 -10.5(6)
Cu1 N4 C20 C19 -178.2(3)
C18 C19 C20 N4 -1.0(5)
C1 N1 C1' C2' -42(22)
C5 N1 C1' C2' 3(2)
C5' N1 C1' C2' -22(2)
Cu1 N1 C1' C2' 167.2(11)
N1 C1' C2' C3' 14(3)
C1' C2' C3' C4' -1(3)
C2' C3' C4' C5' -4(3)
C1' N1 C5' C4' 16.1(15)
C1 N1 C5' C4' 17.7(15)
C5 N1 C5' C4' -66.9(17)
Cu1 N1 C5' C4' -172.1(8)
C1' N1 C5' C6' -163.7(12)
C1 N1 C5' C6' -162.0(12)
C5 N1 C5' C6' 113.3(18)
Cu1 N1 C5' C6' 8.2(6)
C3' C4' C5' N1 -2.9(19)
C3' C4' C5' C6' 176.8(15)
C7 N2 C6' C5' 137.2(6)
C15 N2 C6' C5' -116.3(9)
C15' N2 C6' C5' -74.6(5)
C6 N2 C6' C5' -56.3(5)
C7' N2 C6' C5' 154.4(5)
Cu1 N2 C6' C5' 39.3(5)
N1 C5' C6' N2 -35.9(7)
C4' C5' C6' N2 144.3(8)
C7 N2 C7' C8' -68.9(5)
C15 N2 C7' C8' 118.1(5)
C6' N2 C7' C8' -89.8(5)
C15' N2 C7' C8' 137.1(5)
C6 N2 C7' C8' -139.9(6)
Cu1 N2 C7' C8' 22.0(5)
N2 C7' C8' C9' 170.8(6)
N2 C7' C8' N3' -7.0(14)
C12 N3' C8' C9' 9(3)
Cu1 N3' C8' C9' 167.6(8)
C12 N3' C8' C7' -173.0(13)
Cu1 N3' C8' C7' -15(2)
C11' C10 C9' C8' -13.6(14)
C11 C10 C9' C8' -15.2(16)
C9 C10 C9' C8' 66.7(10)
C7' C8' C9' C10 -176.2(6)
N3' C8' C9' C10 1.5(17)
C9' C10 C11' C12 14(2)
C11 C10 C11' C12 41(29)
C9 C10 C11' C12 -16(2)
N3' C12 C11' C10 -1(3)
C11 C12 C11' C10 -65(29)
N3 C12 C11' C10 0(3)
C13 C12 C11' C10 174.7(10)
C7 N2 C15' C16' -127.5(8)
C15 N2 C15' C16' -58.7(6)
C6' N2 C15' C16' 144.8(6)
C6 N2 C15' C16' 129.7(6)
C7' N2 C15' C16' -83.5(6)
Cu1 N2 C15' C16' 32.9(6)
C16 N4 C16' C17' -72(3)
C20 N4 C16' C17' 26.9(16)
Cu1 N4 C16' C17' -163.8(14)
C16 N4 C16' C15' 97(3)
C20 N4 C16' C15' -164.0(5)
Cu1 N4 C16' C15' 5.3(8)
N2 C15' C16' N4 -27.9(9)
N2 C15' C16' C17' 140.3(15)
C19 C18 C17' C16' 20(3)
C17 C18 C17' C16' -51(12)
N4 C16' C17' C18 -31(3)
C15' C16' C17' C18 160.5(13)
C107 B1 C101 C106 19.1(17)
C113 B1 C101 C106 -104.1(16)
C119 B1 C101 C106 134.2(16)
C107 B1 C101 C102 -169.8(2)
C113 B1 C101 C102 67.0(3)
C119 B1 C101 C102 -54.7(3)
C107 B1 C101 C196 14.7(12)
C113 B1 C101 C196 -108.5(12)
C119 B1 C101 C196 129.8(12)
C106 C101 C102 F1 175.8(12)
C196 C101 C102 F1 178.1(12)
B1 C101 C102 F1 2.5(4)
C106 C101 C102 C193 -1.2(16)
C196 C101 C102 C193 1.1(16)
B1 C101 C102 C193 -174.5(10)
C106 C101 C102 C103 -7.3(16)
C196 C101 C102 C103 -5.1(16)
B1 C101 C102 C103 179.3(11)
F1 C102 C103 F2 4.4(19)
C193 C102 C103 F2 169(7)
C101 C102 C103 F2 -172.7(10)
F1 C102 C103 C104 177.2(10)
C193 C102 C103 C104 -18(4)
C101 C102 C103 C104 0.1(19)
F2 C103 C104 C105 178.0(13)
C102 C103 C104 C105 4(2)
F2 C103 C104 F3 -5(2)
C102 C103 C104 F3 -178.0(9)
F3 C104 C105 F4 1.3(17)
C103 C104 C105 F4 178.8(14)
F3 C104 C105 C106 -178.5(17)
C103 C104 C105 C106 -1(2)
F4 C105 C106 F5 -3(3)
C104 C105 C106 F5 176.6(18)
F4 C105 C106 C101 171.9(18)
C104 C105 C106 C101 -8(3)
C102 C101 C106 F5 -173.6(17)
C196 C101 C106 F5 15(7)
B1 C101 C106 F5 -2(3)
C102 C101 C106 C105 11(3)
C196 C101 C106 C105 -160(11)
B1 C101 C106 C105 -176.8(15)
F1 C102 C193 F2' -1(2)
C101 C102 C193 F2' 176.1(10)
C103 C102 C193 F2' -19(4)
F1 C102 C193 C194 -175.7(13)
C101 C102 C193 C194 1(2)
C103 C102 C193 C194 166(7)
F2' C193 C194 F3' 4(2)
C102 C193 C194 F3' 178.7(14)
F2' C193 C194 C195 -176.8(15)
C102 C193 C194 C195 -2(2)
F3' C194 C195 F4' -0.4(19)
C193 C194 C195 F4' -179.5(14)
F3' C194 C195 C196 -179.9(15)
C193 C194 C195 C196 1(2)
F4' C195 C196 F5' -2(3)
C194 C195 C196 F5' 177.2(15)
F4' C195 C196 C101 -178.4(15)
C194 C195 C196 C101 1(3)
C106 C101 C196 C195 7(7)
C102 C101 C196 C195 -2(3)
B1 C101 C196 C195 173.3(15)
C106 C101 C196 F5' -168(11)
C102 C101 C196 F5' -177.7(16)
B1 C101 C196 F5' -2(3)
C113 B1 C107 C108 170.6(2)
C119 B1 C107 C108 -67.3(3)
C101 B1 C107 C108 54.9(3)
C113 B1 C107 C112 -15.6(4)
C119 B1 C107 C112 106.5(3)
C101 B1 C107 C112 -131.3(3)
C112 C107 C108 F6 -176.7(2)
B1 C107 C108 F6 -2.1(4)
C112 C107 C108 C109 3.0(4)
B1 C107 C108 C109 177.6(2)
F6 C108 C109 F7 -0.4(4)
C107 C108 C109 F7 179.9(2)
F6 C108 C109 C110 178.0(2)
C107 C108 C109 C110 -1.7(4)
F7 C109 C110 F8 -0.3(4)
C108 C109 C110 F8 -178.7(3)
F7 C109 C110 C111 178.0(3)
C108 C109 C110 C111 -0.4(4)
F8 C110 C111 F9 0.3(5)
C109 C110 C111 F9 -178.0(3)
F8 C110 C111 C112 179.3(3)
C109 C110 C111 C112 0.9(5)
F9 C111 C112 F10 -0.4(4)
C110 C111 C112 F10 -179.4(3)
F9 C111 C112 C107 179.5(3)
C110 C111 C112 C107 0.5(5)
C108 C107 C112 F10 177.6(2)
B1 C107 C112 F10 3.5(4)
C108 C107 C112 C111 -2.3(4)
B1 C107 C112 C111 -176.5(3)
C107 B1 C113 C118 134.6(3)
C119 B1 C113 C118 18.9(4)
C101 B1 C113 C118 -103.4(3)
C107 B1 C113 C114 -53.8(3)
C119 B1 C113 C114 -169.6(2)
C101 B1 C113 C114 68.2(3)
C118 C113 C114 F11 177.4(2)
B1 C113 C114 F11 4.8(4)
C118 C113 C114 C115 -3.0(4)
B1 C113 C114 C115 -175.6(3)
F11 C114 C115 F12 1.0(4)
C113 C114 C115 F12 -178.6(3)
F11 C114 C115 C116 -179.1(2)
C113 C114 C115 C116 1.3(4)
F12 C115 C116 F13 0.7(4)
C114 C115 C116 F13 -179.2(2)
F12 C115 C116 C117 -179.5(2)
C114 C115 C116 C117 0.6(4)
F13 C116 C117 F14 -1.0(4)
C115 C116 C117 F14 179.2(2)
F13 C116 C117 C118 179.2(2)
C115 C116 C117 C118 -0.6(4)
F14 C117 C118 F15 -0.2(4)
C116 C117 C118 F15 179.5(2)
F14 C117 C118 C113 178.8(2)
C116 C117 C118 C113 -1.4(4)
C114 C113 C118 F15 -177.9(2)
B1 C113 C118 F15 -5.9(4)
C114 C113 C118 C117 3.0(4)
B1 C113 C118 C117 175.1(2)
C107 B1 C119 C124 104.0(3)
C113 B1 C119 C124 -132.8(3)
C101 B1 C119 C124 -17.5(4)
C107 B1 C119 C120 -68.7(3)
C113 B1 C119 C120 54.6(3)
C101 B1 C119 C120 169.8(2)
C124 C119 C120 F16 -178.9(2)
B1 C119 C120 F16 -5.1(3)
C124 C119 C120 C121 2.2(4)
B1 C119 C120 C121 176.0(2)
F16 C120 C121 F17 -0.8(4)
C119 C120 C121 F17 178.2(2)
F16 C120 C121 C122 179.1(2)
C119 C120 C121 C122 -2.0(4)
F17 C121 C122 F18 -0.5(4)
C120 C121 C122 F18 179.7(2)
F17 C121 C122 C123 -179.6(2)
C120 C121 C122 C123 0.6(4)
F18 C122 C123 F19 1.4(4)
C121 C122 C123 F19 -179.5(2)
F18 C122 C123 C124 -178.8(2)
C121 C122 C123 C124 0.3(4)
C120 C119 C124 F20 178.9(2)
B1 C119 C124 F20 5.9(4)
C120 C119 C124 C123 -1.3(3)
B1 C119 C124 C123 -174.3(2)
F19 C123 C124 F20 -0.3(3)
C122 C123 C124 F20 179.9(2)
F19 C123 C124 C119 179.9(2)
C122 C123 C124 C119 0.1(4)

loop_
_diffrn_scan_number
_diffrn_scan_type
_diffrn_scan_start
_diffrn_scan_end
_diffrn_scan_width
_diffrn_scan_exptime
_diffrn_scan_omega
_diffrn_scan_theta
_diffrn_scan_kappa
_diffrn_scan_phi
_diffrn_scan_omega1
_diffrn_scan_theta1
_diffrn_scan_frames
1 omega 3.00 55.00 1.00 50.00 - 24.27 -75.00 120.00 0.00 0.00 52
2 omega 45.00 96.00 1.00 50.00 - 24.27 45.00 120.00 0.00 0.00 51
3 omega -8.00 47.00 1.00 50.00 - 24.27 75.00 120.00 0.00 0.00 55
4 omega 40.00 85.00 1.00 50.00 - 24.27 -126.00 326.00 0.00 0.00 45
5 omega -47.00 4.00 1.00 50.00 - 24.27 -45.00 0.00 0.00 0.00 51
6 omega 43.00 97.00 1.00 50.00 - 24.27 75.00 240.00 0.00 0.00 54
7 omega 68.00 96.00 1.00 50.00 - 24.27 75.00 120.00 0.00 0.00 28
8 omega 0.00 50.00 1.00 50.00 - 24.27 -45.00 240.00 0.00 0.00 50
9 omega -3.00 48.00 1.00 50.00 - 24.27 45.00 120.00 0.00 0.00 51
10 omega -47.00 1.00 1.00 50.00 - -25.05 -45.00 120.00 0.00 0.00 48
11 omega -46.00 -5.00 1.00 50.00 - -25.05 -75.00 0.00 0.00 0.00 41
12 omega -3.00 37.00 1.00 50.00 - -25.05 45.00 240.00 0.00 0.00 40
13 omega -51.00 0.00 1.00 50.00 - -25.05 45.00 240.00 0.00 0.00 51
14 omega -95.00 -47.00 1.00 50.00 - -25.05 -75.00 0.00 0.00 0.00 48
